data_4513625
loop_
_publ_author_name
'Dong, Yongkwan'
'Nolas, George S.'

_publ_section_title
;
 Crystal Growth through Field-Assisted Electrochemical Redox and
 Ion-Exchange Reactions: A Case Study of K4.2Na3.8Si46Clathrate-I
;
_journal_issue 10
_journal_name_full 'Crystal Growth &amp; Design'
_journal_page_first 4731
_journal_paper_doi 10.1021/acs.cgd.5b00329
_journal_volume 15
_journal_year 2015
_chemical_formula_sum 'K2 Na6 Si46'
_chemical_formula_weight 1508.28
_chemical_name_systematic
;
 ?
;
_space_group_IT_number 223
_symmetry_cell_setting cubic
_symmetry_Int_Tables_number 223
_symmetry_space_group_name_Hall '-P 4n 2 3'
_symmetry_space_group_name_H-M 'P m -3 n'
_atom_sites_solution_primary direct
_atom_sites_solution_secondary difmap
_audit_creation_method SHELXL-97
_cell_angle_alpha 90.00
_cell_angle_beta 90.00
_cell_angle_gamma 90.00
_cell_formula_units_Z 1
_cell_length_a 10.2296(4)
_cell_length_b 10.2296(4)
_cell_length_c 10.2296(4)
_cell_measurement_temperature 100(2)
_cell_volume 1070.47(7)
_computing_cell_refinement 'APEX II (Bruker, 2010)'
_computing_data_collection 'APEX II (Bruker, 2010)'
_computing_data_reduction 'SAINT (Bruker, 2009)'
_computing_publication_material 'WinGX (Farrugia, 1999)'
_computing_structure_refinement 'SHELXL97 (Sheldrick, 1997)'
_computing_structure_solution 'SHELXS97 (Sheldrick, 1997)'
_diffrn_ambient_temperature 100(2)
_diffrn_measured_fraction_theta_full 1.000
_diffrn_measured_fraction_theta_max 1.000
_diffrn_measurement_device_type 'Bruker D8 Venture PHOTON 100 CMOS'
_diffrn_measurement_method 'omega scans'
_diffrn_radiation_monochromator mirrors
_diffrn_radiation_source 'INCOATEC Imus micro-focus source'
_diffrn_radiation_type CuK\a
_diffrn_radiation_wavelength 1.54178
_diffrn_reflns_av_R_equivalents 0.0313
_diffrn_reflns_av_sigmaI/netI 0.0073
_diffrn_reflns_limit_h_max 12
_diffrn_reflns_limit_h_min -12
_diffrn_reflns_limit_k_max 12
_diffrn_reflns_limit_k_min -12
_diffrn_reflns_limit_l_max 12
_diffrn_reflns_limit_l_min -12
_diffrn_reflns_number 12565
_diffrn_reflns_theta_full 69.26
_diffrn_reflns_theta_max 69.26
_diffrn_reflns_theta_min 6.12
_exptl_absorpt_coefficient_mu 15.158
_exptl_absorpt_correction_type multi-scan
_exptl_absorpt_process_details 'SADABS (Sheldrick, 2008)'
_exptl_crystal_colour bluish
_exptl_crystal_density_diffrn 2.340
_exptl_crystal_density_method 'not measured'
_exptl_crystal_description cube
_exptl_crystal_F_000 748
_refine_diff_density_max 0.443
_refine_diff_density_min -0.321
_refine_diff_density_rms 0.110
_refine_ls_extinction_method none
_refine_ls_goodness_of_fit_ref 1.362
_refine_ls_matrix_type full
_refine_ls_number_parameters 16
_refine_ls_number_reflns 205
_refine_ls_number_restraints 0
_refine_ls_restrained_S_all 1.362
_refine_ls_R_factor_all 0.0181
_refine_ls_R_factor_gt 0.0181
_refine_ls_shift/su_max 0.000
_refine_ls_shift/su_mean 0.000
_refine_ls_structure_factor_coef Fsqd
_refine_ls_weighting_details 'calc w=1/[\s^2^(Fo^2^)+(0.0295P)^2^+0.3965P] where P=(Fo^2^+2Fc^2^)/3'
_refine_ls_weighting_scheme calc
_refine_ls_wR_factor_gt 0.0503
_refine_ls_wR_factor_ref 0.0503
_reflns_number_gt 204
_reflns_number_total 205
_reflns_threshold_expression >2sigma(I)
_cod_data_source_file cg5b00329_si_002.cif
_cod_data_source_block K4Na4Si46
_cod_depositor_comments 'Adding full bibliography for 4513624--4513625.cif.'
_cod_original_sg_symbol_H-M Pm-3n
_cod_database_code 4513625

loop_
_symmetry_equiv_pos_as_xyz
'x, y, z'
'-x, -y, z'
'-x, y, -z'
'x, -y, -z'
'z, x, y'
'z, -x, -y'
'-z, -x, y'
'-z, x, -y'
'y, z, x'
'-y, z, -x'
'y, -z, -x'
'-y, -z, x'
'y+1/2, x+1/2, -z+1/2'
'-y+1/2, -x+1/2, -z+1/2'
'y+1/2, -x+1/2, z+1/2'
'-y+1/2, x+1/2, z+1/2'
'x+1/2, z+1/2, -y+1/2'
'-x+1/2, z+1/2, y+1/2'
'-x+1/2, -z+1/2, -y+1/2'
'x+1/2, -z+1/2, y+1/2'
'z+1/2, y+1/2, -x+1/2'
'z+1/2, -y+1/2, x+1/2'
'-z+1/2, y+1/2, x+1/2'
'-z+1/2, -y+1/2, -x+1/2'
'-x, -y, -z'
'x, y, -z'
'x, -y, z'
'-x, y, z'
'-z, -x, -y'
'-z, x, y'
'z, x, -y'
'z, -x, y'
'-y, -z, -x'
'y, -z, x'
'-y, z, x'
'y, z, -x'
'-y-1/2, -x-1/2, z-1/2'
'y-1/2, x-1/2, z-1/2'
'-y-1/2, x-1/2, -z-1/2'
'y-1/2, -x-1/2, -z-1/2'
'-x-1/2, -z-1/2, y-1/2'
'x-1/2, -z-1/2, -y-1/2'
'x-1/2, z-1/2, y-1/2'
'-x-1/2, z-1/2, -y-1/2'
'-z-1/2, -y-1/2, x-1/2'
'-z-1/2, y-1/2, -x-1/2'
'z-1/2, -y-1/2, -x-1/2'
'z-1/2, y-1/2, x-1/2'

loop_
_atom_site_label
_atom_site_type_symbol
_atom_site_fract_x
_atom_site_fract_y
_atom_site_fract_z
_atom_site_U_iso_or_equiv
_atom_site_adp_type
_atom_site_occupancy
_atom_site_symmetry_multiplicity
_atom_site_calc_flag
_atom_site_refinement_flags
Na1 Na 0.0000 0.0000 0.0000 0.0087(6) Uani 1 24 d S
K K 0.2500 0.5000 0.0000 0.0091(5) Uani 0.698(12) 8 d SP
Na2 Na 0.2500 0.5000 0.0000 0.0091(5) Uani 0.302(12) 8 d SP
Si1 Si 0.2500 0.0000 0.5000 0.0040(3) Uani 1 8 d S
Si2 Si 0.18396(4) 0.18396(4) 0.18396(4) 0.0042(3) Uani 1 3 d S
Si3 Si 0.0000 0.30633(5) 0.11786(5) 0.0046(3) Uani 1 2 d S

loop_
_atom_site_aniso_label
_atom_site_aniso_U_11
_atom_site_aniso_U_22
_atom_site_aniso_U_33
_atom_site_aniso_U_23
_atom_site_aniso_U_13
_atom_site_aniso_U_12
Na1 0.0087(6) 0.0087(6) 0.0087(6) 0.000 0.000 0.000
K 0.0072(6) 0.0100(5) 0.0100(5) 0.000 0.000 0.000
Na2 0.0072(6) 0.0100(5) 0.0100(5) 0.000 0.000 0.000
Si1 0.0041(5) 0.0040(4) 0.0040(4) 0.000 0.000 0.000
Si2 0.0042(3) 0.0042(3) 0.0042(3) -0.00011(15) -0.00011(15) -0.00011(15)
Si3 0.0048(3) 0.0045(3) 0.0044(3) -0.00020(17) 0.000 0.000

loop_
_atom_type_symbol
_atom_type_description
_atom_type_scat_dispersion_real
_atom_type_scat_dispersion_imag
_atom_type_scat_source
Na Na 0.1353 0.1239 'International Tables Vol C Tables 4.2.6.8 and 6.1.1.4'
K K 0.3868 1.0657 'International Tables Vol C Tables 4.2.6.8 and 6.1.1.4'
Si Si 0.2541 0.3302 'International Tables Vol C Tables 4.2.6.8 and 6.1.1.4'

loop_
_geom_angle_atom_site_label_1
_geom_angle_atom_site_label_2
_geom_angle_atom_site_label_3
_geom_angle
_geom_angle_site_symmetry_1
_geom_angle_site_symmetry_3
Si2 Na1 Si2 180.00(2) . 25
Si2 Na1 Si2 70.5 . 28
Si2 Na1 Si2 109.5 25 28
Si2 Na1 Si2 70.5 . 27
Si2 Na1 Si2 109.5 25 27
Si2 Na1 Si2 109.5 28 27
Si2 Na1 Si2 70.5 . 26
Si2 Na1 Si2 109.5 25 26
Si2 Na1 Si2 109.5 28 26
Si2 Na1 Si2 109.5 27 26
Si2 Na1 Si2 109.5 . 4
Si2 Na1 Si2 70.5 25 4
Si2 Na1 Si2 180.00(2) 28 4
Si2 Na1 Si2 70.5 27 4
Si2 Na1 Si2 70.5 26 4
Si2 Na1 Si2 109.5 . 3
Si2 Na1 Si2 70.5 25 3
Si2 Na1 Si2 70.5 28 3
Si2 Na1 Si2 180.00(3) 27 3
Si2 Na1 Si2 70.5 26 3
Si2 Na1 Si2 109.5 4 3
Si2 Na1 Si2 109.5 . 2
Si2 Na1 Si2 70.5 25 2
Si2 Na1 Si2 70.5 28 2
Si2 Na1 Si2 70.5 27 2
Si2 Na1 Si2 180.00(2) 26 2
Si2 Na1 Si2 109.5 4 2
Si2 Na1 Si2 109.5 3 2
Si2 Na1 Si3 41.741(4) . 9
Si2 Na1 Si3 138.259(4) 25 9
Si2 Na1 Si3 109.361(7) 28 9
Si2 Na1 Si3 70.639(7) 27 9
Si2 Na1 Si3 41.741(4) 26 9
Si2 Na1 Si3 70.639(7) 4 9
Si2 Na1 Si3 109.361(7) 3 9
Si2 Na1 Si3 138.259(4) 2 9
Si2 Na1 Si3 41.741(4) . 5
Si2 Na1 Si3 138.259(4) 25 5
Si2 Na1 Si3 70.639(7) 28 5
Si2 Na1 Si3 41.741(4) 27 5
Si2 Na1 Si3 109.361(7) 26 5
Si2 Na1 Si3 109.361(7) 4 5
Si2 Na1 Si3 138.259(4) 3 5
Si2 Na1 Si3 70.639(7) 2 5
Si3 Na1 Si3 70.419(7) 9 5
Si2 Na1 Si3 41.741(4) . .
Si2 Na1 Si3 138.259(4) 25 .
Si2 Na1 Si3 41.741(4) 28 .
Si2 Na1 Si3 109.361(7) 27 .
Si2 Na1 Si3 70.639(7) 26 .
Si2 Na1 Si3 138.259(4) 4 .
Si2 Na1 Si3 70.639(7) 3 .
Si2 Na1 Si3 109.361(7) 2 .
Si3 Na1 Si3 70.419(7) 9 .
Si3 Na1 Si3 70.419(7) 5 .
Si2 Na1 Si3 138.259(4) . 33
Si2 Na1 Si3 41.741(4) 25 33
Si2 Na1 Si3 70.639(7) 28 33
Si2 Na1 Si3 109.361(7) 27 33
Si2 Na1 Si3 138.259(4) 26 33
Si2 Na1 Si3 109.361(7) 4 33
Si2 Na1 Si3 70.639(7) 3 33
Si2 Na1 Si3 41.741(4) 2 33
Si3 Na1 Si3 180.0 9 33
Si3 Na1 Si3 109.581(7) 5 33
Si3 Na1 Si3 109.581(7) . 33
Si3 K Si3 161.720(17) 17 26
Si3 K Si3 123.280(7) 17 25_565
Si3 K Si3 70.040(14) 26 25_565
Si3 K Si3 123.280(7) 17 .
Si3 K Si3 40.879(17) 26 .
Si3 K Si3 84.407(12) 25_565 .
Si3 K Si3 40.879(17) 17 42_666
Si3 K Si3 123.280(7) 26 42_666
Si3 K Si3 161.720(17) 25_565 42_666
Si3 K Si3 98.506(13) . 42_666
Si3 K Si3 84.407(12) 17 41_665
Si3 K Si3 98.506(13) 26 41_665
Si3 K Si3 123.280(7) 25_565 41_665
Si3 K Si3 123.280(7) . 41_665
Si3 K Si3 70.040(14) 42_666 41_665
Si3 K Si3 98.506(13) 17 2_565
Si3 K Si3 84.407(12) 26 2_565
Si3 K Si3 40.879(17) 25_565 2_565
Si3 K Si3 70.040(14) . 2_565
Si3 K Si3 123.280(7) 42_666 2_565
Si3 K Si3 161.720(17) 41_665 2_565
Si3 K Si3 70.040(14) 17 18_554
Si3 K Si3 123.280(7) 26 18_554
Si3 K Si3 98.506(13) 25_565 18_554
Si3 K Si3 161.720(17) . 18_554
Si3 K Si3 84.407(12) 42_666 18_554
Si3 K Si3 40.879(17) 41_665 18_554
Si3 K Si3 123.280(7) 2_565 18_554
Si3 K Si1 158.369(9) 17 33_565
Si3 K Si1 39.580(8) 26 33_565
Si3 K Si1 39.580(8) 25_565 33_565
Si3 K Si1 73.927(7) . 33_565
Si3 K Si1 158.369(9) 42_666 33_565
Si3 K Si1 96.778(6) 41_665 33_565
Si3 K Si1 73.927(7) 2_565 33_565
Si3 K Si1 96.778(6) 18_554 33_565
Si3 K Si1 39.580(8) 17 29_665
Si3 K Si1 158.369(9) 26 29_665
Si3 K Si1 96.778(6) 25_565 29_665
Si3 K Si1 158.369(9) . 29_665
Si3 K Si1 73.927(7) 42_666 29_665
Si3 K Si1 73.927(7) 41_665 29_665
Si3 K Si1 96.778(6) 2_565 29_665
Si3 K Si1 39.580(8) 18_554 29_665
Si1 K Si1 120.0 33_565 29_665
Si3 K Si1 96.778(6) 17 9
Si3 K Si1 73.927(7) 26 9
Si3 K Si1 73.927(7) 25_565 9
Si3 K Si1 39.580(8) . 9
Si3 K Si1 96.778(6) 42_666 9
Si3 K Si1 158.369(9) 41_665 9
Si3 K Si1 39.580(8) 2_565 9
Si3 K Si1 158.369(9) 18_554 9
Si1 K Si1 90.0 33_565 9
Si1 K Si1 120.0 29_665 9
Si3 K Si1 73.927(7) 17 5
Si3 K Si1 96.778(6) 26 5
Si3 K Si1 158.369(9) 25_565 5
Si3 K Si1 96.778(6) . 5
Si3 K Si1 39.580(8) 42_666 5
Si3 K Si1 39.580(8) 41_665 5
Si3 K Si1 158.369(9) 2_565 5
Si3 K Si1 73.927(7) 18_554 5
Si1 K Si1 120.0 33_565 5
Si1 K Si1 90.0 29_665 5
Si1 K Si1 120.0 9 5
Si3 Si1 Si3 108.521(12) 45_666 5
Si3 Si1 Si3 111.39(2) 45_666 46_656
Si3 Si1 Si3 108.521(12) 5 46_656
Si3 Si1 Si3 108.521(12) 45_666 6_556
Si3 Si1 Si3 111.39(2) 5 6_556
Si3 Si1 Si3 108.521(12) 46_656 6_556
Si3 Si1 K 66.514(8) 45_666 33_656
Si3 Si1 K 169.305(12) 5 33_656
Si3 Si1 K 66.514(8) 46_656 33_656
Si3 Si1 K 79.305(12) 6_556 33_656
Si3 Si1 K 169.305(12) 45_666 29_556
Si3 Si1 K 66.514(8) 5 29_556
Si3 Si1 K 79.305(12) 46_656 29_556
Si3 Si1 K 66.514(8) 6_556 29_556
K Si1 K 120.0 33_656 29_556
Si3 Si1 K 66.514(8) 45_666 9
Si3 Si1 K 79.305(12) 5 9
Si3 Si1 K 66.514(8) 46_656 9
Si3 Si1 K 169.305(12) 6_556 9
K Si1 K 90.0 33_656 9
K Si1 K 120.0 29_556 9
Si3 Si1 K 79.305(12) 45_666 5
Si3 Si1 K 66.514(8) 5 5
Si3 Si1 K 169.305(12) 46_656 5
Si3 Si1 K 66.514(8) 6_556 5
K Si1 K 120.0 33_656 5
K Si1 K 90.0 29_556 5
K Si1 K 120.0 9 5
Si2 Si2 Si3 108.642(19) 14 9
Si2 Si2 Si3 108.642(19) 14 5
Si3 Si2 Si3 110.287(19) 9 5
Si2 Si2 Si3 108.642(19) 14 .
Si3 Si2 Si3 110.287(19) 9 .
Si3 Si2 Si3 110.287(19) 5 .
Si2 Si2 Na1 180.00(5) 14 .
Si3 Si2 Na1 71.358(19) 9 .
Si3 Si2 Na1 71.358(19) 5 .
Si3 Si2 Na1 71.358(19) . .
Si2 Si2 K 72.071(10) 14 .
Si3 Si2 K 75.793(12) 9 .
Si3 Si2 K 172.768(11) 5 .
Si3 Si2 K 63.166(10) . .
Na1 Si2 K 107.929(10) . .
Si2 Si2 K 72.071(10) 14 9
Si3 Si2 K 63.166(10) 9 9
Si3 Si2 K 75.793(12) 5 9
Si3 Si2 K 172.768(11) . 9
Na1 Si2 K 107.929(10) . 9
K Si2 K 110.969(9) . 9
Si2 Si2 K 72.071(10) 14 5
Si3 Si2 K 172.768(11) 9 5
Si3 Si2 K 63.166(10) 5 5
Si3 Si2 K 75.793(12) . 5
Na1 Si2 K 107.929(10) . 5
K Si2 K 110.969(9) . 5
K Si2 K 110.969(9) 9 5
Si2 Si3 Si2 105.82(3) . 28
Si2 Si3 Si1 106.07(2) . 9
Si2 Si3 Si1 106.07(2) 28 9
Si2 Si3 Si3 106.655(14) . 26
Si2 Si3 Si3 106.655(14) 28 26
Si1 Si3 Si3 124.305(12) 9 26
Si2 Si3 Na1 66.901(19) . .
Si2 Si3 Na1 66.901(19) 28 .
Si1 Si3 Na1 166.74(2) 9 .
Si3 Si3 Na1 68.956(9) 26 .
Si2 Si3 K 79.264(9) . .
Si2 Si3 K 174.554(17) 28 .
Si1 Si3 K 73.906(10) 9 .
Si3 Si3 K 69.560(8) 26 .
Na1 Si3 K 114.217(11) . .
Si2 Si3 K 174.554(17) . 25_565
Si2 Si3 K 79.264(9) 28 25_565
Si1 Si3 K 73.906(10) 9 25_565
Si3 Si3 K 69.560(8) 26 25_565
Na1 Si3 K 114.216(11) . 25_565
K Si3 K 95.593(12) . 25_565
Si2 Si3 Na2 174.554(17) . 25_565
Si2 Si3 Na2 79.264(9) 28 25_565
Si1 Si3 Na2 73.906(10) 9 25_565
Si3 Si3 Na2 69.560(8) 26 25_565
Na1 Si3 Na2 114.216(11) . 25_565
K Si3 Na2 95.593(12) . 25_565
K Si3 Na2 0.0 25_565 25_565

loop_
_geom_bond_atom_site_label_1
_geom_bond_atom_site_label_2
_geom_bond_distance
_geom_bond_site_symmetry_2
Na1 Si2 3.2594(7) .
Na1 Si2 3.2594(7) 25
Na1 Si2 3.2594(7) 28
Na1 Si2 3.2594(7) 27
Na1 Si2 3.2594(7) 26
Na1 Si2 3.2594(7) 4
Na1 Si2 3.2594(7) 3
Na1 Si2 3.2594(7) 2
Na1 Si3 3.3575(5) 9
Na1 Si3 3.3575(5) 5
Na1 Si3 3.3575(5) .
Na1 Si3 3.3575(5) 33
K Si3 3.4524(4) 17
K Si3 3.4524(4) 26
K Si3 3.4524(4) 25_565
K Si3 3.4524(4) .
K Si3 3.4524(4) 42_666
K Si3 3.4524(4) 41_665
K Si3 3.4524(4) 2_565
K Si3 3.4524(4) 18_554
K Si1 3.61671(14) 33_565
K Si1 3.61671(14) 29_665
K Si1 3.61671(14) 9
K Si1 3.61671(14) 5
Si1 Si3 2.3984(5) 45_666
Si1 Si3 2.3984(5) 5
Si1 Si3 2.3984(5) 46_656
Si1 Si3 2.3984(5) 6_556
Si1 K 3.61671(14) 33_656
Si1 K 3.61671(14) 29_556
Si1 K 3.61671(14) 9
Si1 K 3.61671(14) 5
Si2 Si2 2.3403(14) 14
Si2 Si3 2.3591(4) 9
Si2 Si3 2.3591(4) 5
Si2 Si3 2.3591(4) .
Si2 K 3.8013(3) 9
Si2 K 3.8013(3) 5
Si3 Si2 2.3591(4) 28
Si3 Si1 2.3984(5) 9
Si3 Si3 2.4113(10) 26
Si3 K 3.4524(4) 25_565
Si3 Na2 3.4524(4) 25_565
